data_4306990
loop_
_publ_author_name
'Abdurrahman \,C. Atesin'
'Simon B. Duckett'
'Christine Flaschenriem'
'William W. Brennessel'
'Richard Eisenberg'

_publ_section_title
;
Diastereoselective Oxidative Addition of Dihydrogen to IrI(CO)((R)-BINAP)
and [Ir(CO)2((R)-BINAP)][SbF6]
;
_journal_name_full 'Inorganic Chemistry'
_journal_page_first 1196
_journal_page_last 1204
_journal_paper_doi 10.1021/ic061471a
_journal_volume 46
_journal_year 2007
_chemical_absolute_configuration ad
_chemical_formula_moiety 'C45 H32 I Ir O P2'
_chemical_formula_sum 'C45 H32 I Ir O P2'
_chemical_formula_weight 969.75
_chemical_name_common eisaa03
_chemical_name_systematic
;
 ?
;
_space_group_IT_number 92
_symmetry_cell_setting tetragonal
_symmetry_space_group_name_Hall 'P 4abw 2nw'
_symmetry_space_group_name_H-M 'P 41 21 2'
_atom_sites_solution_hydrogens geom
_atom_sites_solution_primary direct
_atom_sites_solution_secondary difmap
_audit_creation_method SHELXL-97
_cell_angle_alpha 90.00
_cell_angle_beta 90.00
_cell_angle_gamma 90.00
_cell_formula_units_Z 4
_cell_length_a 12.0023(10)
_cell_length_b 12.0023(10)
_cell_length_c 26.132(4)
_cell_measurement_reflns_used 3221
_cell_measurement_temperature 100.0(1)
_cell_measurement_theta_max 26.92
_cell_measurement_theta_min 2.40
_cell_volume 3764.5(7)
_computing_cell_refinement 'SAINT, Bruker'
_computing_data_collection 'APEX2, Bruker'
_computing_data_reduction 'SAINT, Bruker'
_computing_molecular_graphics 'SHELXTL, Bruker'
_computing_publication_material 'Bruker SHELXTL'
_computing_structure_refinement 'SHELXL-97 (Sheldrick, 1997)'
_computing_structure_solution 'SHELXS-97 (Sheldrick, 1997)'
_diffrn_ambient_temperature 100.0(1)
_diffrn_measured_fraction_theta_full 0.994
_diffrn_measured_fraction_theta_max 0.994
_diffrn_measurement_device_type 'Bruker SMART APEX II CCD Platform'
_diffrn_measurement_method 'area detector, \w scans per \f'
_diffrn_radiation_monochromator graphite
_diffrn_radiation_source 'fine-focus sealed tube'
_diffrn_radiation_type MoK\a
_diffrn_radiation_wavelength 0.71073
_diffrn_reflns_av_R_equivalents 0.0582
_diffrn_reflns_av_sigmaI/netI 0.0382
_diffrn_reflns_limit_h_max 17
_diffrn_reflns_limit_h_min -17
_diffrn_reflns_limit_k_max 16
_diffrn_reflns_limit_k_min -17
_diffrn_reflns_limit_l_max 37
_diffrn_reflns_limit_l_min -37
_diffrn_reflns_number 59810
_diffrn_reflns_theta_full 30.99
_diffrn_reflns_theta_max 30.99
_diffrn_reflns_theta_min 1.87
_exptl_absorpt_coefficient_mu 4.486
_exptl_absorpt_correction_T_max 0.8409
_exptl_absorpt_correction_T_min 0.3523
_exptl_absorpt_correction_type multi-scan
_exptl_absorpt_process_details 'SADABS, R. Blessing, 1995'
_exptl_crystal_colour red-orange
_exptl_crystal_density_diffrn 1.711
_exptl_crystal_density_method 'not measured'
_exptl_crystal_description plate
_exptl_crystal_F_000 1880
_exptl_crystal_size_max 0.24
_exptl_crystal_size_mid 0.20
_exptl_crystal_size_min 0.04
_refine_diff_density_max 0.698
_refine_diff_density_min -0.770
_refine_diff_density_rms 0.082
_refine_ls_abs_structure_details 'Flack H D (1983), 2449 Friedel pairs, Acta Cryst. A39, 876-881'
_refine_ls_abs_structure_Flack -0.004(9)
_refine_ls_extinction_method none
_refine_ls_goodness_of_fit_ref 1.010
_refine_ls_hydrogen_treatment constr
_refine_ls_matrix_type full
_refine_ls_number_parameters 250
_refine_ls_number_reflns 5921
_refine_ls_number_restraints 25
_refine_ls_restrained_S_all 1.010
_refine_ls_R_factor_all 0.0729
_refine_ls_R_factor_gt 0.0353
_refine_ls_shift/su_max 0.001
_refine_ls_shift/su_mean 0.000
_refine_ls_structure_factor_coef Fsqd
_refine_ls_weighting_details 'calc w=1/[\s^2^(Fo^2^)+(0.0146P)^2^+5.4380P] where P=(Fo^2^+2Fc^2^)/3'
_refine_ls_weighting_scheme calc
_refine_ls_wR_factor_gt 0.0598
_refine_ls_wR_factor_ref 0.0689
_reflns_number_gt 3969
_reflns_number_total 5921
_reflns_threshold_expression >2sigma(I)
_cod_data_source_file ic061471asi20060804_105049_2.cif
_cod_data_source_block eisaa03
_cod_original_cell_volume 3764.4(7)
_cod_database_code 4306990

loop_
_symmetry_equiv_pos_as_xyz
'x, y, z'
'-x, -y, z+1/2'
'-y+1/2, x+1/2, z+1/4'
'y+1/2, -x+1/2, z+3/4'
'-x+1/2, y+1/2, -z+1/4'
'x+1/2, -y+1/2, -z+3/4'
'y, x, -z'
'-y, -x, -z+1/2'

loop_
_atom_site_label
_atom_site_type_symbol
_atom_site_fract_x
_atom_site_fract_y
_atom_site_fract_z
_atom_site_U_iso_or_equiv
_atom_site_adp_type
_atom_site_occupancy
_atom_site_symmetry_multiplicity
_atom_site_calc_flag
_atom_site_refinement_flags
_atom_site_disorder_assembly
_atom_site_disorder_group
Ir1 Ir -0.00097(9) 1.00877(8) 0.25848(3) 0.03117(19) Uani 0.50 1 d P A -1
I1 I -0.21560(5) 1.01674(6) 0.23622(3) 0.05717(19) Uani 0.50 1 d P A -1
C1 C -0.0025(7) 1.1571(9) 0.2792(4) 0.05717(19) Uani 0.50 1 d P A -1
O1 O -0.0110(5) 1.2405(6) 0.2903(3) 0.05717(19) Uani 0.50 1 d P A -1
P1 P 0.02035(8) 0.84460(8) 0.20505(4) 0.0322(2) Uani 1 1 d D . .
C2 C -0.0246(3) 0.7153(3) 0.23297(14) 0.0288(8) Uani 1 1 d . A .
C3 C 0.0016(3) 0.6119(3) 0.21192(14) 0.0383(9) Uani 1 1 d . . .
H3A H 0.0440 0.6085 0.1812 0.046 Uiso 1 1 calc R A .
C4 C -0.0328(3) 0.5148(3) 0.23484(16) 0.0468(10) Uani 1 1 d . A .
H4A H -0.0141 0.4450 0.2199 0.056 Uiso 1 1 calc R . .
C5 C -0.0945(3) 0.5181(4) 0.27947(17) 0.0452(10) Uani 1 1 d . . .
H5A H -0.1178 0.4507 0.2952 0.054 Uiso 1 1 calc R A .
C6 C -0.1223(3) 0.6186(3) 0.30126(16) 0.0389(9) Uani 1 1 d . A .
H6A H -0.1645 0.6207 0.3320 0.047 Uiso 1 1 calc R . .
C7 C -0.0885(3) 0.7168(3) 0.27819(15) 0.0358(9) Uani 1 1 d . . .
H7A H -0.1086 0.7862 0.2931 0.043 Uiso 1 1 calc R A .
C8 C -0.051(2) 0.8675(16) 0.1440(7) 0.042(2) Uani 0.50 1 d PDU A 1
C9 C -0.0374(17) 0.9697(15) 0.1191(8) 0.061(2) Uani 0.50 1 d PDU A 1
H9 H 0.0160 1.0225 0.1306 0.073 Uiso 0.50 1 calc PR A 1
C10 C -0.105(2) 0.9916(12) 0.0768(9) 0.081(4) Uani 0.50 1 d PD A 1
H10 H -0.1023 1.0628 0.0609 0.097 Uiso 0.50 1 calc PR A 1
C11 C -0.175(3) 0.9120(18) 0.0582(10) 0.082(7) Uani 0.50 1 d PD A 1
H11 H -0.2153 0.9266 0.0277 0.099 Uiso 0.50 1 calc PR A 1
C12 C -0.189(2) 0.8109(13) 0.0824(9) 0.056(4) Uani 0.50 1 d PD A 1
H12 H -0.2415 0.7579 0.0703 0.067 Uiso 0.50 1 calc PR A 1
C13 C -0.1228(18) 0.7890(12) 0.1252(7) 0.038(2) Uani 0.50 1 d PDU A 1
H13 H -0.1279 0.7186 0.1416 0.046 Uiso 0.50 1 calc PR A 1
C8' C -0.060(2) 0.8389(16) 0.1455(7) 0.042(2) Uani 0.50 1 d PD A 5
C9' C -0.0639(17) 0.9377(15) 0.1164(8) 0.061(2) Uani 0.50 1 d PD A 5
H9' H -0.0214 1.0003 0.1271 0.073 Uiso 0.50 1 calc PR A 5
C10' C -0.129(2) 0.9453(12) 0.0722(9) 0.081(4) Uani 0.50 1 d PD A 5
H10' H -0.1217 1.0086 0.0506 0.097 Uiso 0.50 1 calc PR A 5
C11' C -0.202(3) 0.8629(17) 0.0598(10) 0.082(7) Uani 0.50 1 d PD A 5
H11' H -0.2529 0.8721 0.0322 0.099 Uiso 0.50 1 calc PR A 5
C12' C -0.201(2) 0.7660(14) 0.0880(9) 0.056(4) Uani 0.50 1 d PD A 5
H12' H -0.2488 0.7063 0.0783 0.067 Uiso 0.50 1 calc PR A 5
C13' C -0.1317(18) 0.7539(13) 0.1308(8) 0.038(2) Uani 0.50 1 d PD A 5
H13' H -0.1336 0.6867 0.1499 0.046 Uiso 0.50 1 calc PR A 5
C14 C 0.2445(3) 0.7888(3) 0.22336(13) 0.0247(7) Uani 1 1 d . . .
C15 C 0.1673(3) 0.8229(3) 0.18771(14) 0.0286(7) Uani 1 1 d . A .
C16 C 0.2038(3) 0.8520(3) 0.13758(16) 0.0384(9) Uani 1 1 d . . .
H16A H 0.1507 0.8738 0.1126 0.046 Uiso 1 1 calc R A .
C17 C 0.3141(4) 0.8488(4) 0.12505(17) 0.0483(11) Uani 1 1 d . A .
H17A H 0.3368 0.8697 0.0916 0.058 Uiso 1 1 calc R . .
C18 C 0.5103(4) 0.8134(5) 0.1487(2) 0.0674(15) Uani 1 1 d . A .
H18A H 0.5341 0.8342 0.1154 0.081 Uiso 1 1 calc R . .
C19 C 0.5872(4) 0.7824(6) 0.1840(2) 0.0753(19) Uani 1 1 d . . .
H19A H 0.6641 0.7828 0.1755 0.090 Uiso 1 1 calc R . .
C20 C 0.5535(4) 0.7502(5) 0.2329(2) 0.0602(15) Uani 1 1 d . A .
H20A H 0.6077 0.7276 0.2572 0.072 Uiso 1 1 calc R . .
C21 C 0.4428(3) 0.7506(3) 0.24613(18) 0.0416(10) Uani 1 1 d . . .
H21A H 0.4212 0.7283 0.2796 0.050 Uiso 1 1 calc R A .
C22 C 0.3606(3) 0.7840(3) 0.21049(15) 0.0336(8) Uani 1 1 d . A .
C23 C 0.3946(3) 0.8152(4) 0.16076(18) 0.0459(11) Uani 1 1 d . . .

loop_
_atom_site_aniso_label
_atom_site_aniso_U_11
_atom_site_aniso_U_22
_atom_site_aniso_U_33
_atom_site_aniso_U_23
_atom_site_aniso_U_13
_atom_site_aniso_U_12
Ir1 0.0270(2) 0.0221(2) 0.0444(5) 0.0010(3) 0.0003(3) 0.00165(15)
I1 0.0272(2) 0.0606(4) 0.0837(5) -0.0199(4) -0.0056(3) 0.0109(3)
C1 0.0272(2) 0.0606(4) 0.0837(5) -0.0199(4) -0.0056(3) 0.0109(3)
O1 0.0272(2) 0.0606(4) 0.0837(5) -0.0199(4) -0.0056(3) 0.0109(3)
P1 0.0235(4) 0.0319(4) 0.0413(6) 0.0072(4) 0.0042(4) 0.0004(4)
C2 0.0184(15) 0.0305(17) 0.037(2) -0.0017(15) 0.0006(13) -0.0078(13)
C3 0.033(2) 0.0415(18) 0.041(2) -0.0108(16) 0.008(2) -0.0096(19)
C4 0.047(2) 0.034(2) 0.060(3) -0.012(2) 0.0077(18) -0.0161(19)
C5 0.043(2) 0.036(2) 0.057(3) 0.001(2) 0.0061(19) -0.0148(18)
C6 0.033(2) 0.041(2) 0.043(2) 0.0007(19) 0.0105(19) -0.0069(17)
C7 0.0293(19) 0.033(2) 0.045(2) 0.0029(18) 0.0076(17) 0.0011(15)
C8 0.031(4) 0.043(8) 0.050(3) 0.021(4) 0.007(3) 0.012(5)
C9 0.059(7) 0.049(8) 0.073(4) 0.026(5) -0.008(4) 0.005(4)
C10 0.116(12) 0.057(11) 0.070(6) 0.025(10) -0.014(6) 0.036(11)
C11 0.086(15) 0.109(19) 0.052(5) -0.003(11) -0.016(8) 0.060(13)
C12 0.038(5) 0.083(13) 0.046(5) -0.006(8) -0.004(5) 0.030(8)
C13 0.025(3) 0.052(8) 0.038(4) 0.005(5) 0.003(3) 0.011(6)
C8' 0.031(4) 0.043(8) 0.050(3) 0.021(4) 0.007(3) 0.012(5)
C9' 0.059(7) 0.049(8) 0.073(4) 0.026(5) -0.008(4) 0.005(4)
C10' 0.116(12) 0.057(11) 0.070(6) 0.025(10) -0.014(6) 0.036(11)
C11' 0.086(15) 0.109(19) 0.052(5) -0.003(11) -0.016(8) 0.060(13)
C12' 0.038(5) 0.083(13) 0.046(5) -0.006(8) -0.004(5) 0.030(8)
C13' 0.025(3) 0.052(8) 0.038(4) 0.005(5) 0.003(3) 0.011(6)
C14 0.0245(16) 0.0209(15) 0.0286(18) 0.0012(14) 0.0039(14) -0.0011(12)
C15 0.0251(18) 0.0252(18) 0.035(2) 0.0036(15) 0.0040(15) -0.0019(12)
C16 0.036(2) 0.043(2) 0.036(2) 0.0067(18) 0.0034(18) -0.0040(17)
C17 0.047(3) 0.060(3) 0.038(2) 0.002(2) 0.013(2) -0.014(2)
C18 0.034(3) 0.105(4) 0.064(3) -0.010(3) 0.021(3) -0.009(3)
C19 0.024(2) 0.121(5) 0.082(4) -0.038(4) 0.011(2) -0.003(3)
C20 0.029(2) 0.091(4) 0.061(3) -0.027(3) -0.008(2) 0.004(2)
C21 0.0301(19) 0.056(3) 0.039(2) -0.015(2) -0.004(2) 0.0012(16)
C22 0.0283(18) 0.037(2) 0.035(2) -0.0103(17) 0.0078(16) -0.0041(16)
C23 0.032(2) 0.063(3) 0.043(3) -0.007(2) 0.0115(19) -0.0103(19)

loop_
_atom_type_symbol
_atom_type_description
_atom_type_scat_dispersion_real
_atom_type_scat_dispersion_imag
_atom_type_scat_source
C C 0.0033 0.0016 'International Tables Vol C Tables 4.2.6.8 and 6.1.1.4'
H H 0.0000 0.0000 'International Tables Vol C Tables 4.2.6.8 and 6.1.1.4'
O O 0.0106 0.0060 'International Tables Vol C Tables 4.2.6.8 and 6.1.1.4'
P P 0.1023 0.0942 'International Tables Vol C Tables 4.2.6.8 and 6.1.1.4'
I I -0.4742 1.8119 'International Tables Vol C Tables 4.2.6.8 and 6.1.1.4'
Ir Ir -1.4442 7.9887 'International Tables Vol C Tables 4.2.6.8 and 6.1.1.4'

loop_
_geom_angle_atom_site_label_1
_geom_angle_atom_site_label_2
_geom_angle_atom_site_label_3
_geom_angle
_geom_angle_site_symmetry_1
_geom_angle_site_symmetry_3
_geom_angle_publ_flag
C1 Ir1 P1 92.0(3) . 8_665 ?
C1 Ir1 P1 160.8(4) . . ?
P1 Ir1 P1 91.79(5) 8_665 . ?
C1 Ir1 I1 91.1(3) . . ?
P1 Ir1 I1 164.08(7) 8_665 . ?
P1 Ir1 I1 90.32(4) . . ?
O1 C1 Ir1 174.9(9) . . ?
C2 P1 C8 110.1(5) . . ?
C2 P1 C8' 98.9(5) . . ?
C2 P1 C15 105.39(16) . . ?
C8 P1 C15 104.7(11) . . ?
C8' P1 C15 106.8(11) . . ?
C2 P1 Ir1 121.93(13) . 8_665 ?
C8 P1 Ir1 100.4(8) . 8_665 ?
C8' P1 Ir1 109.0(8) . 8_665 ?
C15 P1 Ir1 113.05(12) . 8_665 ?
C2 P1 Ir1 115.82(12) . . ?
C8 P1 Ir1 109.3(8) . . ?
C8' P1 Ir1 117.6(9) . . ?
C15 P1 Ir1 110.94(12) . . ?
C3 C2 C7 117.7(3) . . ?
C3 C2 P1 122.8(3) . . ?
C7 C2 P1 119.5(3) . . ?
C4 C3 C2 121.0(4) . . ?
C4 C3 H3A 119.5 . . ?
C2 C3 H3A 119.5 . . ?
C3 C4 C5 120.3(4) . . ?
C3 C4 H4A 119.9 . . ?
C5 C4 H4A 119.9 . . ?
C6 C5 C4 120.3(4) . . ?
C6 C5 H5A 119.8 . . ?
C4 C5 H5A 119.8 . . ?
C5 C6 C7 119.7(4) . . ?
C5 C6 H6A 120.2 . . ?
C7 C6 H6A 120.2 . . ?
C6 C7 C2 120.9(4) . . ?
C6 C7 H7A 119.5 . . ?
C2 C7 H7A 119.5 . . ?
C13 C8 C9 120.6(9) . . ?
C13 C8 P1 120.3(11) . . ?
C9 C8 P1 118.9(11) . . ?
C10 C9 C8 117.8(11) . . ?
C10 C9 H9 121.1 . . ?
C8 C9 H9 121.1 . . ?
C11 C10 C9 120.6(13) . . ?
C11 C10 H10 119.7 . . ?
C9 C10 H10 119.7 . . ?
C10 C11 C12 122.0(13) . . ?
C10 C11 H11 119.0 . . ?
C12 C11 H11 119.0 . . ?
C11 C12 C13 117.6(12) . . ?
C11 C12 H12 121.2 . . ?
C13 C12 H12 121.2 . . ?
C8 C13 C12 121.1(10) . . ?
C8 C13 H13 119.4 . . ?
C12 C13 H13 119.4 . . ?
C13' C8' C9' 116.7(9) . . ?
C13' C8' P1 126.0(11) . . ?
C9' C8' P1 116.4(11) . . ?
C10' C9' C8' 121.3(11) . . ?
C10' C9' H9' 119.3 . . ?
C8' C9' H9' 119.3 . . ?
C11' C10' C9' 120.6(14) . . ?
C11' C10' H10' 119.7 . . ?
C9' C10' H10' 119.7 . . ?
C10' C11' C12' 118.8(13) . . ?
C10' C11' H11' 120.6 . . ?
C12' C11' H11' 120.6 . . ?
C11' C12' C13' 121.2(13) . . ?
C11' C12' H12' 119.4 . . ?
C13' C12' H12' 119.4 . . ?
C8' C13' C12' 120.9(10) . . ?
C8' C13' H13' 119.6 . . ?
C12' C13' H13' 119.6 . . ?
C15 C14 C22 120.5(3) . . ?
C15 C14 C14 121.8(3) . 8_665 ?
C22 C14 C14 117.7(3) . 8_665 ?
C14 C15 C16 119.2(3) . . ?
C14 C15 P1 121.4(3) . . ?
C16 C15 P1 119.2(3) . . ?
C17 C16 C15 120.8(4) . . ?
C17 C16 H16A 119.6 . . ?
C15 C16 H16A 119.6 . . ?
C16 C17 C23 121.1(4) . . ?
C16 C17 H17A 119.4 . . ?
C23 C17 H17A 119.4 . . ?
C19 C18 C23 121.1(5) . . ?
C19 C18 H18A 119.4 . . ?
C23 C18 H18A 119.4 . . ?
C18 C19 C20 120.1(4) . . ?
C18 C19 H19A 120.0 . . ?
C20 C19 H19A 120.0 . . ?
C21 C20 C19 120.8(5) . . ?
C21 C20 H20A 119.6 . . ?
C19 C20 H20A 119.6 . . ?
C20 C21 C22 120.6(5) . . ?
C20 C21 H21A 119.7 . . ?
C22 C21 H21A 119.7 . . ?
C23 C22 C21 118.6(4) . . ?
C23 C22 C14 119.0(4) . . ?
C21 C22 C14 122.3(4) . . ?
C17 C23 C22 119.3(4) . . ?
C17 C23 C18 121.9(4) . . ?
C22 C23 C18 118.7(4) . . ?

loop_
_geom_bond_atom_site_label_1
_geom_bond_atom_site_label_2
_geom_bond_distance
_geom_bond_site_symmetry_2
_geom_bond_publ_flag
Ir1 C1 1.861(10) . ?
Ir1 P1 2.1338(12) 8_665 ?
Ir1 P1 2.4284(12) . ?
Ir1 I1 2.6426(11) . ?
C1 O1 1.047(11) . ?
P1 C2 1.797(3) . ?
P1 C8 1.830(6) . ?
P1 C8' 1.833(6) . ?
P1 C15 1.839(3) . ?
P1 Ir1 2.1338(12) 8_665 ?
C2 C3 1.393(5) . ?
C2 C7 1.409(5) . ?
C3 C4 1.374(5) . ?
C3 H3A 0.9500 . ?
C4 C5 1.382(6) . ?
C4 H4A 0.9500 . ?
C5 C6 1.375(6) . ?
C5 H5A 0.9500 . ?
C6 C7 1.385(5) . ?
C6 H6A 0.9500 . ?
C7 H7A 0.9500 . ?
C8 C13 1.369(11) . ?
C8 C9 1.397(11) . ?
C9 C10 1.396(13) . ?
C9 H9 0.9500 . ?
C10 C11 1.362(15) . ?
C10 H10 0.9500 . ?
C11 C12 1.378(15) . ?
C11 H11 0.9500 . ?
C12 C13 1.397(11) . ?
C12 H12 0.9500 . ?
C13 H13 0.9500 . ?
C8' C13' 1.389(11) . ?
C8' C9' 1.408(11) . ?
C9' C10' 1.395(13) . ?
C9' H9' 0.9500 . ?
C10' C11' 1.365(16) . ?
C10' H10' 0.9500 . ?
C11' C12' 1.376(15) . ?
C11' H11' 0.9500 . ?
C12' C13' 1.404(11) . ?
C12' H12' 0.9500 . ?
C13' H13' 0.9500 . ?
C14 C15 1.376(5) . ?
C14 C22 1.435(5) . ?
C14 C14 1.502(7) 8_665 ?
C15 C16 1.425(5) . ?
C16 C17 1.364(6) . ?
C16 H16A 0.9500 . ?
C17 C23 1.402(6) . ?
C17 H17A 0.9500 . ?
C18 C19 1.358(7) . ?
C18 C23 1.425(6) . ?
C18 H18A 0.9500 . ?
C19 C20 1.393(7) . ?
C19 H19A 0.9500 . ?
C20 C21 1.373(6) . ?
C20 H20A 0.9500 . ?
C21 C22 1.415(5) . ?
C21 H21A 0.9500 . ?
C22 C23 1.413(6) . ?

loop_
_geom_torsion_atom_site_label_1
_geom_torsion_atom_site_label_2
_geom_torsion_atom_site_label_3
_geom_torsion_atom_site_label_4
_geom_torsion
_geom_torsion_site_symmetry_1
_geom_torsion_site_symmetry_2
_geom_torsion_site_symmetry_3
_geom_torsion_site_symmetry_4
_geom_torsion_publ_flag
P1 Ir1 C1 O1 -160(13) 8_665 . . . ?
P1 Ir1 C1 O1 99(12) . . . . ?
I1 Ir1 C1 O1 4(13) . . . . ?
C1 Ir1 P1 C2 -173.2(9) . . . . ?
P1 Ir1 P1 C2 85.37(14) 8_665 . . . ?
I1 Ir1 P1 C2 -78.85(13) . . . . ?
C1 Ir1 P1 C8 -48.2(13) . . . . ?
P1 Ir1 P1 C8 -149.6(9) 8_665 . . . ?
I1 Ir1 P1 C8 46.1(9) . . . . ?
C1 Ir1 P1 C8' -56.7(13) . . . . ?
P1 Ir1 P1 C8' -158.0(9) 8_665 . . . ?
I1 Ir1 P1 C8' 37.7(9) . . . . ?
C1 Ir1 P1 C15 66.7(9) . . . . ?
P1 Ir1 P1 C15 -34.69(13) 8_665 . . . ?
I1 Ir1 P1 C15 161.09(12) . . . . ?
C8 P1 C2 C3 68.4(12) . . . . ?
C8' P1 C2 C3 66.3(11) . . . . ?
C15 P1 C2 C3 -44.0(4) . . . . ?
Ir1 P1 C2 C3 -174.6(3) 8_665 . . . ?
Ir1 P1 C2 C3 -167.0(3) . . . . ?
C8 P1 C2 C7 -112.0(12) . . . . ?
C8' P1 C2 C7 -114.0(11) . . . . ?
C15 P1 C2 C7 135.6(3) . . . . ?
Ir1 P1 C2 C7 5.1(3) 8_665 . . . ?
Ir1 P1 C2 C7 12.6(3) . . . . ?
C7 C2 C3 C4 -0.7(6) . . . . ?
P1 C2 C3 C4 179.0(3) . . . . ?
C2 C3 C4 C5 0.0(6) . . . . ?
C3 C4 C5 C6 0.2(6) . . . . ?
C4 C5 C6 C7 0.2(6) . . . . ?
C5 C6 C7 C2 -0.8(6) . . . . ?
C3 C2 C7 C6 1.1(5) . . . . ?
P1 C2 C7 C6 -178.6(3) . . . . ?
C2 P1 C8 C13 -2(2) . . . . ?
C15 P1 C8 C13 110(2) . . . . ?
Ir1 P1 C8 C13 -132(2) 8_665 . . . ?
Ir1 P1 C8 C13 -130.7(19) . . . . ?
C2 P1 C8 C9 172.5(17) . . . . ?
C15 P1 C8 C9 -75(2) . . . . ?
Ir1 P1 C8 C9 43(2) 8_665 . . . ?
Ir1 P1 C8 C9 44(2) . . . . ?
C13 C8 C9 C10 4(3) . . . . ?
P1 C8 C9 C10 -171(3) . . . . ?
C8 C9 C10 C11 -5(4) . . . . ?
C9 C10 C11 C12 5(6) . . . . ?
C10 C11 C12 C13 -4(6) . . . . ?
C9 C8 C13 C12 -3(3) . . . . ?
P1 C8 C13 C12 171(3) . . . . ?
C11 C12 C13 C8 3(4) . . . . ?
C2 P1 C8' C13' 0(2) . . . . ?
C8 P1 C8' C13' -170(13) . . . . ?
C15 P1 C8' C13' 109(2) . . . . ?
Ir1 P1 C8' C13' -129(2) 8_665 . . . ?
Ir1 P1 C8' C13' -126(2) . . . . ?
C2 P1 C8' C9' 168.3(18) . . . . ?
C15 P1 C8' C9' -83(2) . . . . ?
Ir1 P1 C8' C9' 40(2) 8_665 . . . ?
Ir1 P1 C8' C9' 43(2) . . . . ?
C13' C8' C9' C10' -6(3) . . . . ?
P1 C8' C9' C10' -176(3) . . . . ?
C8' C9' C10' C11' 9(5) . . . . ?
C9' C10' C11' C12' -8(6) . . . . ?
C10' C11' C12' C13' 4(6) . . . . ?
C9' C8' C13' C12' 2(3) . . . . ?
P1 C8' C13' C12' 170(3) . . . . ?
C11' C12' C13' C8' -1(5) . . . . ?
C22 C14 C15 C16 0.9(5) . . . . ?
C14 C14 C15 C16 -179.2(3) 8_665 . . . ?
C22 C14 C15 P1 -173.2(3) . . . . ?
C14 C14 C15 P1 6.7(5) 8_665 . . . ?
C2 P1 C15 C14 -55.3(3) . . . . ?
C8 P1 C15 C14 -171.5(6) . . . . ?
C8' P1 C15 C14 -159.9(6) . . . . ?
Ir1 P1 C15 C14 80.2(3) 8_665 . . . ?
Ir1 P1 C15 C14 70.8(3) . . . . ?
C2 P1 C15 C16 130.5(3) . . . . ?
C8 P1 C15 C16 14.4(7) . . . . ?
C8' P1 C15 C16 26.0(6) . . . . ?
Ir1 P1 C15 C16 -93.9(3) 8_665 . . . ?
Ir1 P1 C15 C16 -103.4(3) . . . . ?
C14 C15 C16 C17 -1.6(6) . . . . ?
P1 C15 C16 C17 172.7(3) . . . . ?
C15 C16 C17 C23 1.1(7) . . . . ?
C23 C18 C19 C20 0.9(9) . . . . ?
C18 C19 C20 C21 -0.9(9) . . . . ?
C19 C20 C21 C22 0.0(8) . . . . ?
C20 C21 C22 C23 0.9(6) . . . . ?
C20 C21 C22 C14 -178.1(4) . . . . ?
C15 C14 C22 C23 0.2(5) . . . . ?
C14 C14 C22 C23 -179.7(4) 8_665 . . . ?
C15 C14 C22 C21 179.2(3) . . . . ?
C14 C14 C22 C21 -0.7(5) 8_665 . . . ?
C16 C17 C23 C22 0.1(7) . . . . ?
C16 C17 C23 C18 -178.8(4) . . . . ?
C21 C22 C23 C17 -179.8(4) . . . . ?
C14 C22 C23 C17 -0.7(6) . . . . ?
C21 C22 C23 C18 -0.9(6) . . . . ?
C14 C22 C23 C18 178.1(4) . . . . ?
C19 C18 C23 C17 178.8(5) . . . . ?
C19 C18 C23 C22 0.0(8) . . . . ?
